data_7219754
loop_
_publ_author_name
'Upadhyay, Pratik P.'
'Bond, Andrew D.'

_publ_section_title
;
 Crystallization and disorder of the polytypic \a1and \a2polymorphs of
 piroxicam
;
_journal_issue 28
_journal_name_full CrystEngComm
_journal_page_first 5266
_journal_paper_doi 10.1039/C5CE00050E
_journal_volume 17
_journal_year 2015
_chemical_absolute_configuration ad
_chemical_formula_moiety 'C15 H13 N3 O4 S'
_chemical_formula_sum 'C15 H13 N3 O4 S'
_chemical_formula_weight 331.34
_chemical_name_common 'Piroxicam: Form Alpha1'
_chemical_name_systematic Piroxicam
_space_group_crystal_system orthorhombic
_space_group_IT_number 29
_space_group_name_Hall 'P 2c -2b'
_space_group_name_H-M_alt 'P b c 21'
_symmetry_space_group_name_Hall 'P 2c -2b'
_symmetry_space_group_name_H-M 'P b c 21'
_atom_sites_solution_hydrogens geom
_audit_creation_method SHELXL-2013
_audit_update_record
;
2015-02-23 deposited with the CCDC.
2015-02-25 downloaded from the CCDC.
;
_cell_angle_alpha 90
_cell_angle_beta 90
_cell_angle_gamma 90
_cell_formula_units_Z 4
_cell_length_a 17.3964(14)
_cell_length_b 11.7965(10)
_cell_length_c 6.9851(5)
_cell_measurement_reflns_used 2039
_cell_measurement_temperature 298(2)
_cell_measurement_theta_max 50.03
_cell_measurement_theta_min 2.54
_cell_volume 1433.5(2)
_computing_cell_refinement 'SAINT (Bruker, 2014)'
_computing_data_collection 'APEX2 (Bruker, 2014)'
_computing_data_reduction SAINT
_computing_molecular_graphics 'Mercury (Macrae et al., 2008)'
_computing_publication_material SHELXL-2013
_computing_structure_refinement 'SHELXL-2013 (Sheldrick, 2013)'
_computing_structure_solution 'SHELXT (Sheldrick, 2014)'
_diffrn_ambient_temperature 298(2)
_diffrn_measured_fraction_theta_full 0.485
_diffrn_measured_fraction_theta_max 0.831
_diffrn_measurement_device_type 'Bruker D8-QUEST PHOTON-100'
_diffrn_measurement_method '\w and \f-scans'
_diffrn_radiation_type CuK\a
_diffrn_radiation_wavelength 1.54178
_diffrn_reflns_av_R_equivalents 0.0717
_diffrn_reflns_av_unetI/netI 0.0788
_diffrn_reflns_Laue_measured_fraction_full 0.485
_diffrn_reflns_Laue_measured_fraction_max 0.831
_diffrn_reflns_limit_h_max 16
_diffrn_reflns_limit_h_min -16
_diffrn_reflns_limit_k_max 11
_diffrn_reflns_limit_k_min -7
_diffrn_reflns_limit_l_max 4
_diffrn_reflns_limit_l_min -6
_diffrn_reflns_number 3586
_diffrn_reflns_point_group_measured_fraction_full 0.364
_diffrn_reflns_point_group_measured_fraction_max 0.635
_diffrn_reflns_theta_full 67.679
_diffrn_reflns_theta_max 50.437
_diffrn_reflns_theta_min 7.639
_diffrn_source 'Incoatec I\mS Cu microsource'
_exptl_absorpt_coefficient_mu 2.250
_exptl_absorpt_correction_T_max 0.7500
_exptl_absorpt_correction_T_min 0.5468
_exptl_absorpt_correction_type multi-scan
_exptl_absorpt_process_details 'SADABS (Bruker, 2014)'
_exptl_crystal_colour colourless
_exptl_crystal_density_diffrn 1.535
_exptl_crystal_description needle
_exptl_crystal_F_000 688
_exptl_crystal_recrystallization_method 'Re-crystallisation from solvent: Ethanol'
_exptl_crystal_size_max 0.100
_exptl_crystal_size_mid 0.030
_exptl_crystal_size_min 0.030
_refine_diff_density_max 0.266
_refine_diff_density_min -0.272
_refine_diff_density_rms 0.067
_refine_ls_abs_structure_details
;
Flack x determined using 190 quotients [(I+)-(I-)]/[(I+)+(I-)]
(Parsons and Flack (2004), Acta Cryst. A60, s61).
;
_refine_ls_abs_structure_Flack 0.11(4)
_refine_ls_extinction_method none
_refine_ls_goodness_of_fit_ref 1.117
_refine_ls_hydrogen_treatment constr
_refine_ls_matrix_type full
_refine_ls_number_parameters 208
_refine_ls_number_reflns 949
_refine_ls_number_restraints 91
_refine_ls_restrained_S_all 1.075
_refine_ls_R_factor_all 0.0812
_refine_ls_R_factor_gt 0.0545
_refine_ls_shift/su_max 0.000
_refine_ls_shift/su_mean 0.000
_refine_ls_structure_factor_coef Fsqd
_refine_ls_weighting_details 'w=1/[\s^2^(Fo^2^)+(0.0421P)^2^+2.1533P] where P=(Fo^2^+2Fc^2^)/3'
_refine_ls_weighting_scheme calc
_refine_ls_wR_factor_gt 0.1097
_refine_ls_wR_factor_ref 0.1213
_reflns_Friedel_coverage 0.373
_reflns_Friedel_fraction_full 0.219
_reflns_Friedel_fraction_max 0.389
_reflns_number_gt 743
_reflns_number_total 949
_reflns_threshold_expression 'I > 2\s(I)'
_cod_data_source_file c5ce00050e4.cif
_cod_data_source_block alpha1
_cod_depositor_comments 'Adding full bibliography for 7219754--7219755.cif.'
_cod_database_code 7219754
_shelx_space_group_comment
;
The symmetry employed for this shelxl refinement is uniquely defined
by the following loop, which should always be used as a source of
symmetry information in preference to the above space-group names.
They are only intended as comments.
;
_shelx_estimated_absorpt_t_min 0.806
_shelx_estimated_absorpt_t_max 0.936
_shelxl_version_number 2013-4

loop_
_space_group_symop_operation_xyz
'x, y, z'
'-x, -y, z+1/2'
'-x, y+1/2, z'
'x, -y+1/2, z+1/2'

loop_
_atom_site_label
_atom_site_type_symbol
_atom_site_fract_x
_atom_site_fract_y
_atom_site_fract_z
_atom_site_U_iso_or_equiv
_atom_site_adp_type
_atom_site_occupancy
_atom_site_site_symmetry_order
_atom_site_calc_flag
_atom_site_refinement_flags_posn
_atom_site_refinement_flags_adp
S1 S 0.3032(2) 0.4456(3) -0.0072(5) 0.0394(11) Uani 1 1 d . .
O1 O 0.3081(5) 0.3261(7) 0.0436(11) 0.045(3) Uani 1 1 d . .
O2 O 0.2777(5) 0.4790(7) -0.1935(12) 0.051(3) Uani 1 1 d . .
O3 O 0.1729(5) 0.7975(8) 0.1654(13) 0.046(3) Uani 1 1 d . .
O4 O 0.3196(5) 0.7996(8) 0.1148(13) 0.048(3) Uani 1 1 d . .
H1 H 0.2767 0.8272 0.1282 0.073 Uiso 1 1 calc R U
N1 N 0.2457(6) 0.5073(9) 0.1502(13) 0.029(3) Uani 1 1 d . .
N2 N 0.1119(8) 0.6260(10) 0.1548(16) 0.045(3) Uani 1 1 d . .
H2 H 0.1202 0.5549 0.1375 0.067 Uiso 1 1 calc R U
N3 N -0.0114(7) 0.5621(10) 0.1890(15) 0.044(3) Uani 1 1 d . .
C1 C 0.2468(10) 0.6288(13) 0.1358(18) 0.034(4) Uani 1 1 d . U
C2 C 0.3142(11) 0.6832(14) 0.1159(18) 0.038(4) Uani 1 1 d . U
C3 C 0.4569(10) 0.6839(13) 0.1124(18) 0.045(5) Uani 1 1 d . U
H3 H 0.4564 0.7599 0.1478 0.054 Uiso 1 1 calc R U
C4 C 0.5275(10) 0.6290(14) 0.0862(18) 0.049(5) Uani 1 1 d . U
H4 H 0.5734 0.6690 0.0947 0.058 Uiso 1 1 calc R U
C5 C 0.5273(10) 0.5158(14) 0.0480(18) 0.046(5) Uani 1 1 d . U
H5 H 0.5737 0.4769 0.0397 0.056 Uiso 1 1 calc R U
C6 C 0.4587(10) 0.4579(13) 0.0214(19) 0.045(4) Uani 1 1 d . U
H6 H 0.4589 0.3812 -0.0093 0.054 Uiso 1 1 calc R U
C7 C 0.3916(9) 0.5147(13) 0.0407(16) 0.033(4) Uani 1 1 d . U
C8 C 0.3879(11) 0.6278(14) 0.0868(16) 0.035(4) Uani 1 1 d . U
C9 C 0.2501(7) 0.4623(11) 0.3476(17) 0.044(4) Uani 1 1 d . U
H9A H 0.2158 0.5040 0.4288 0.067 Uiso 1 1 calc R U
H9B H 0.3017 0.4698 0.3945 0.067 Uiso 1 1 calc R U
H9C H 0.2358 0.3837 0.3476 0.067 Uiso 1 1 calc R U
C10 C 0.1751(11) 0.6930(16) 0.153(2) 0.047(5) Uani 1 1 d . U
C11 C 0.0324(10) 0.6574(13) 0.182(2) 0.038(4) Uani 1 1 d . U
C12 C 0.0059(8) 0.7657(13) 0.1896(16) 0.038(4) Uani 1 1 d . U
H12 H 0.0391 0.8271 0.1785 0.046 Uiso 1 1 calc R U
C13 C -0.0719(9) 0.7808(13) 0.214(2) 0.051(5) Uani 1 1 d . U
H13 H -0.0923 0.8533 0.2242 0.061 Uiso 1 1 calc R U
C14 C -0.1192(8) 0.6871(13) 0.2239(18) 0.044(4) Uani 1 1 d . U
H14 H -0.1720 0.6952 0.2393 0.053 Uiso 1 1 calc R U
C15 C -0.0864(10) 0.5823(13) 0.210(2) 0.047(4) Uani 1 1 d . U
H15 H -0.1189 0.5199 0.2167 0.057 Uiso 1 1 calc R U

loop_
_atom_site_aniso_label
_atom_site_aniso_U_11
_atom_site_aniso_U_22
_atom_site_aniso_U_33
_atom_site_aniso_U_23
_atom_site_aniso_U_13
_atom_site_aniso_U_12
S1 0.040(3) 0.040(3) 0.0384(19) -0.003(2) 0.001(2) -0.001(3)
O1 0.055(8) 0.012(6) 0.067(8) 0.001(5) 0.003(5) -0.003(5)
O2 0.053(8) 0.052(8) 0.049(6) -0.003(5) -0.003(6) 0.000(6)
O3 0.036(7) 0.026(6) 0.077(7) -0.006(6) 0.004(5) 0.005(6)
O4 0.030(7) 0.037(7) 0.077(7) 0.001(5) 0.004(5) 0.002(6)
N1 0.033(9) 0.021(8) 0.031(6) 0.005(6) 0.003(5) 0.014(7)
N2 0.043(10) 0.027(8) 0.064(8) 0.004(7) -0.002(7) 0.019(8)
N3 0.029(9) 0.044(9) 0.060(8) -0.002(7) -0.003(7) -0.001(8)
C1 0.031(9) 0.032(9) 0.039(7) -0.002(7) -0.011(7) -0.003(9)
C2 0.040(10) 0.028(9) 0.044(7) 0.001(7) -0.008(7) 0.005(10)
C3 0.049(10) 0.042(9) 0.046(8) 0.000(7) -0.003(8) 0.010(9)
C4 0.043(10) 0.046(9) 0.057(8) 0.018(7) 0.004(7) -0.006(9)
C5 0.039(10) 0.047(9) 0.054(8) 0.005(7) 0.003(7) 0.007(9)
C6 0.046(10) 0.046(9) 0.043(7) -0.002(7) -0.004(8) 0.006(9)
C7 0.027(10) 0.036(9) 0.036(8) 0.006(7) -0.001(6) -0.005(8)
C8 0.044(10) 0.026(9) 0.035(7) 0.014(6) -0.001(7) -0.006(9)
C9 0.049(10) 0.039(10) 0.045(9) 0.009(7) 0.001(7) -0.005(9)
C10 0.042(10) 0.046(10) 0.053(8) -0.004(8) -0.003(8) -0.005(10)
C11 0.034(10) 0.034(9) 0.047(7) 0.010(7) -0.001(8) -0.003(9)
C12 0.032(9) 0.035(9) 0.046(7) 0.004(8) 0.003(7) 0.001(8)
C13 0.044(9) 0.049(10) 0.060(8) 0.004(8) 0.017(8) 0.012(9)
C14 0.031(9) 0.050(9) 0.051(8) 0.003(8) 0.008(7) -0.001(8)
C15 0.050(10) 0.030(9) 0.061(8) 0.000(7) -0.001(8) 0.003(9)

loop_
_atom_type_symbol
_atom_type_description
_atom_type_scat_dispersion_real
_atom_type_scat_dispersion_imag
_atom_type_scat_source
C C 0.0181 0.0091 'International Tables Vol C Tables 4.2.6.8 and 6.1.1.4'
H H 0.0000 0.0000 'International Tables Vol C Tables 4.2.6.8 and 6.1.1.4'
N N 0.0311 0.0180 'International Tables Vol C Tables 4.2.6.8 and 6.1.1.4'
O O 0.0492 0.0322 'International Tables Vol C Tables 4.2.6.8 and 6.1.1.4'
S S 0.3331 0.5567 'International Tables Vol C Tables 4.2.6.8 and 6.1.1.4'

loop_
_geom_angle_atom_site_label_1
_geom_angle_atom_site_label_2
_geom_angle_atom_site_label_3
_geom_angle
O2 S1 O1 120.5(5)
O2 S1 N1 107.2(5)
O1 S1 N1 107.4(5)
O2 S1 C7 108.3(6)
O1 S1 C7 110.4(7)
N1 S1 C7 101.3(7)
C2 O4 H1 109.5
C1 N1 C9 115.0(10)
C1 N1 S1 112.6(10)
C9 N1 S1 115.4(8)
C10 N2 C11 129.0(14)
C10 N2 H2 115.5
C11 N2 H2 115.5
C15 N3 C11 113.8(14)
C2 C1 N1 119.7(15)
C2 C1 C10 120.4(15)
N1 C1 C10 119.9(15)
C1 C2 O4 122.4(16)
C1 C2 C8 124.7(16)
O4 C2 C8 112.8(17)
C8 C3 C4 121.6(15)
C8 C3 H3 119.2
C4 C3 H3 119.2
C5 C4 C3 118.5(16)
C5 C4 H4 120.7
C3 C4 H4 120.7
C4 C5 C6 120.7(15)
C4 C5 H5 119.7
C6 C5 H5 119.7
C7 C6 C5 119.0(14)
C7 C6 H6 120.5
C5 C6 H6 120.5
C6 C7 C8 123.0(16)
C6 C7 S1 120.1(13)
C8 C7 S1 116.8(14)
C7 C8 C3 117.0(17)
C7 C8 C2 120.8(17)
C3 C8 C2 122.2(16)
N1 C9 H9A 109.5
N1 C9 H9B 109.5
H9A C9 H9B 109.5
N1 C9 H9C 109.5
H9A C9 H9C 109.5
H9B C9 H9C 109.5
O3 C10 N2 123.8(17)
O3 C10 C1 123.2(17)
N2 C10 C1 113.0(15)
N3 C11 C12 126.0(15)
N3 C11 N2 109.2(13)
C12 C11 N2 124.7(14)
C11 C12 C13 117.3(15)
C11 C12 H12 121.3
C13 C12 H12 121.3
C12 C13 C14 119.3(14)
C12 C13 H13 120.3
C14 C13 H13 120.3
C15 C14 C13 118.2(14)
C15 C14 H14 120.9
C13 C14 H14 120.9
N3 C15 C14 125.3(15)
N3 C15 H15 117.3
C14 C15 H15 117.3

loop_
_geom_bond_atom_site_label_1
_geom_bond_atom_site_label_2
_geom_bond_distance
S1 O2 1.430(9)
S1 O1 1.456(8)
S1 N1 1.656(10)
S1 C7 1.773(14)
O3 C10 1.236(15)
O4 C2 1.377(14)
O4 H1 0.8200
N1 C1 1.437(16)
N1 C9 1.480(13)
N2 C10 1.354(17)
N2 C11 1.444(16)
N2 H2 0.8600
N3 C15 1.334(15)
N3 C11 1.358(15)
C1 C2 1.344(18)
C1 C10 1.46(2)
C2 C8 1.452(18)
C3 C8 1.383(17)
C3 C4 1.400(17)
C3 H3 0.9300
C4 C5 1.362(18)
C4 H4 0.9300
C5 C6 1.387(16)
C5 H5 0.9300
C6 C7 1.354(16)
C6 H6 0.9300
C7 C8 1.373(17)
C9 H9A 0.9600
C9 H9B 0.9600
C9 H9C 0.9600
C11 C12 1.359(17)
C12 C13 1.376(15)
C12 H12 0.9300
C13 C14 1.379(15)
C13 H13 0.9300
C14 C15 1.366(16)
C14 H14 0.9300
C15 H15 0.9300
